data_1545807
loop_
_publ_author_name
'Smith, Matthew D.'
'Jaffe, Adam'
'Dohner, Emma R.'
'Lindenberg, Aaron'
'Karunadasa, Hemamala I.'

_publ_section_title
;
 Structural Origins of Broadband Emission from Layered Pb--Br Hybrid
 Perovskites
;
_journal_name_full 'Chem. Sci.'
_journal_paper_doi 10.1039/C7SC01590A
_journal_year 2017
_chemical_formula_moiety 'Br4 Pb, C8 H14 N2'
_chemical_formula_sum 'C8 H14 Br4 N2 Pb'
_chemical_formula_weight 665.04
_chemical_name_systematic '3-(2-ammonioethyl)-anilinium tetrabromoplumbate'
_space_group_crystal_system monoclinic
_space_group_IT_number 14
_space_group_name_Hall '-P 2ybc'
_space_group_name_H-M_alt 'P 1 21/c 1'
_symmetry_space_group_name_Hall '-P 2ybc'
_symmetry_space_group_name_H-M 'P 1 21/c 1'
_atom_sites_solution_hydrogens geom
_audit_creation_date 2015-12-16
_audit_creation_method
;
Olex2 1.2
(compiled 2015.09.30 svn.r3233 for OlexSys, GUI svn.r5103)
;
_audit_update_record
;
2016-12-06 deposited with the CCDC.
2017-04-24 downloaded from the CCDC.
;
_cell_angle_alpha 90
_cell_angle_beta 95.197(2)
_cell_angle_gamma 90
_cell_formula_units_Z 4
_cell_length_a 7.7688(3)
_cell_length_b 8.5108(4)
_cell_length_c 24.6314(11)
_cell_measurement_reflns_used 9887
_cell_measurement_temperature 298
_cell_measurement_theta_max 31.52
_cell_measurement_theta_min 2.76
_cell_volume 1621.90(12)
_computing_cell_refinement 'SAINT v8.34A (Bruker, 2013)'
_computing_data_reduction 'SAINT v8.34A (Bruker, 2013)'
_computing_molecular_graphics 'Olex2 (Dolomanov et al., 2009)'
_computing_publication_material 'Olex2 (Dolomanov et al., 2009)'
_computing_structure_refinement 'XL (Sheldrick, 2008)'
_diffrn_ambient_temperature 298
_diffrn_measured_fraction_theta_full 1.000
_diffrn_measured_fraction_theta_max 0.979
_diffrn_measurement_device_type 'Bruker APEX-II CCD'
_diffrn_measurement_method '\f and \w scans'
_diffrn_radiation_wavelength 0.7749
_diffrn_reflns_av_R_equivalents 0.0889
_diffrn_reflns_av_unetI/netI 0.0436
_diffrn_reflns_Laue_measured_fraction_full 1.000
_diffrn_reflns_Laue_measured_fraction_max 0.979
_diffrn_reflns_limit_h_max 9
_diffrn_reflns_limit_h_min -9
_diffrn_reflns_limit_k_max 10
_diffrn_reflns_limit_k_min -10
_diffrn_reflns_limit_l_max 29
_diffrn_reflns_limit_l_min -29
_diffrn_reflns_number 32430
_diffrn_reflns_point_group_measured_fraction_full 1.000
_diffrn_reflns_point_group_measured_fraction_max 0.979
_diffrn_reflns_theta_full 27.706
_diffrn_reflns_theta_max 27.833
_diffrn_reflns_theta_min 2.609
_diffrn_standards_number 0
_exptl_absorpt_coefficient_mu 24.973
_exptl_absorpt_correction_T_max 0.2999
_exptl_absorpt_correction_T_min 0.0924
_exptl_absorpt_correction_type multi-scan
_exptl_absorpt_process_details
;
SADABS-2014/2 (Bruker,2014/2) was used for absorption correction.
wR2(int) was 0.1698 before and 0.1064 after correction.
The Ratio of minimum to maximum transmission is 0.3081.
The \l/2 correction factor is Not present.
;
_exptl_crystal_colour 'clear colourless'
_exptl_crystal_colour_lustre clear
_exptl_crystal_colour_primary colourless
_exptl_crystal_density_diffrn 2.724
_exptl_crystal_description plate
_exptl_crystal_F_000 1192
_exptl_crystal_preparation ', Luminescent'
_exptl_crystal_recrystallization_method 'Slow-cooled from concentrated HBr'
_exptl_crystal_size_max 0.1
_exptl_crystal_size_mid 0.1
_exptl_crystal_size_min 0.01
_refine_diff_density_max 4.194
_refine_diff_density_min -2.671
_refine_diff_density_rms 0.432
_refine_ls_extinction_coef 0.0019(3)
_refine_ls_extinction_expression Fc^*^=kFc[1+0.001xFc^2^\l^3^/sin(2\q)]^-1/4^
_refine_ls_extinction_method SHELXL
_refine_ls_goodness_of_fit_ref 1.122
_refine_ls_hydrogen_treatment constr
_refine_ls_matrix_type full
_refine_ls_number_parameters 140
_refine_ls_number_reflns 3017
_refine_ls_number_restraints 83
_refine_ls_restrained_S_all 1.109
_refine_ls_R_factor_all 0.0780
_refine_ls_R_factor_gt 0.0710
_refine_ls_shift/su_max 0.000
_refine_ls_shift/su_mean 0.000
_refine_ls_structure_factor_coef Fsqd
_refine_ls_weighting_details 'w=1/[\s^2^(Fo^2^)+(0.0960P)^2^+64.7434P] where P=(Fo^2^+2Fc^2^)/3'
_refine_ls_weighting_scheme calc
_refine_ls_wR_factor_gt 0.2031
_refine_ls_wR_factor_ref 0.2092
_reflns_Friedel_coverage 0.000
_reflns_number_gt 2659
_reflns_number_total 3017
_reflns_threshold_expression 'I > 2\s(I)'
_cod_data_source_file c7sc01590a2.cif
_cod_data_source_block g1_p21c_0p83_a
_cod_database_code 1545807
_shelxl_version_number 2014-3
_shelx_space_group_comment
;
The symmetry employed for this shelxl refinement is uniquely defined
by the following loop, which should always be used as a source of
symmetry information in preference to the above space-group names.
They are only intended as comments.
;
_olex2_refinement_description
;
1. Twinned data refinement
 Scales: 0.9664(13) 0.0336(13)
2. Fixed Uiso
 At 1.2 times of:
  All C(H) groups, All C(H,H) groups, All N(H,H,H) groups
3. Restrained distances
 C2-C1
 1.54 with sigma of 0.02
4. Rigid bond restraints
 N2, N1, C5, C6, C4, C7, C3, C8, C1, C2
 with sigma for 1-2 distances of 0.01 and sigma for 1-3 distances of 0.01
5. Uiso/Uaniso restraints and constraints
N2 \\sim N1 \\sim C5 \\sim C6 \\sim C4 \\sim C7 \\sim C3 \\sim C8 \\sim C1
\\sim C2: within 2A with sigma of 0.04 and sigma for terminal atoms of 0.08
6.a Secondary CH2 refined with riding coordinates:
 C1(H1D,H1E), C2(H2D,H2E)
6.b Aromatic/amide H refined with riding coordinates:
 C6(H6), C4(H4), C7(H7), C8(H8)
6.c Idealised Me refined as rotating group:
 N2(H2A,H2B,H2C), N1(H1A,H1B,H1C)
;
_olex2_submission_special_instructions 'No special instructions were received'

loop_
_space_group_symop_operation_xyz
'x, y, z'
'-x, y+1/2, -z+1/2'
'-x, -y, -z'
'x, -y-1/2, z-1/2'

loop_
_atom_site_label
_atom_site_type_symbol
_atom_site_fract_x
_atom_site_fract_y
_atom_site_fract_z
_atom_site_U_iso_or_equiv
_atom_site_adp_type
_atom_site_occupancy
_atom_site_site_symmetry_order
_atom_site_calc_flag
_atom_site_refinement_flags_posn
_atom_site_refinement_flags_adp
Pb1 Pb 0.74591(8) 0.30986(9) 0.74641(3) 0.0319(3) Uani 1 1 d . .
Br3 Br 0.4273(3) 0.5017(3) 0.72604(9) 0.0511(6) Uani 1 1 d . .
Br4 Br 0.9355(3) 0.6102(3) 0.73384(12) 0.0634(7) Uani 1 1 d . .
Br2 Br 0.7542(4) 0.3907(3) 0.86463(9) 0.0592(7) Uani 1 1 d . .
Br1 Br 0.7391(4) 0.2313(3) 0.62847(9) 0.0608(7) Uani 1 1 d . .
N2 N 0.174(3) 0.270(2) 0.6362(7) 0.052(4) Uani 1 1 d . U
H2A H 0.2103 0.1707 0.6366 0.063 Uiso 1 1 calc GR .
H2B H 0.0616 0.2724 0.6403 0.063 Uiso 1 1 calc GR .
H2C H 0.2315 0.3226 0.6633 0.063 Uiso 1 1 calc GR .
N1 N 0.317(3) 0.150(3) 0.3517(8) 0.071(6) Uani 1 1 d . U
H1A H 0.2671 0.1789 0.3193 0.085 Uiso 1 1 calc GR .
H1B H 0.2857 0.0525 0.3591 0.085 Uiso 1 1 calc GR .
H1C H 0.4315 0.1545 0.3513 0.085 Uiso 1 1 calc GR .
C5 C 0.205(3) 0.341(2) 0.5850(9) 0.046(4) Uani 1 1 d . U
C6 C 0.195(3) 0.500(3) 0.5793(9) 0.054(5) Uani 1 1 d . U
H6 H 0.1675 0.5632 0.6080 0.064 Uiso 1 1 calc R .
C4 C 0.235(4) 0.246(3) 0.5419(9) 0.060(6) Uani 1 1 d . U
H4 H 0.2310 0.1375 0.5459 0.072 Uiso 1 1 calc R .
C7 C 0.226(4) 0.563(3) 0.5304(10) 0.070(6) Uani 1 1 d . U
H7 H 0.2212 0.6711 0.5264 0.085 Uiso 1 1 calc R .
C3 C 0.271(5) 0.310(3) 0.4925(10) 0.073(6) Uani 1 1 d . U
C8 C 0.262(4) 0.475(3) 0.4879(10) 0.073(7) Uani 1 1 d . U
H8 H 0.2816 0.5228 0.4551 0.088 Uiso 1 1 calc R .
C1 C 0.262(5) 0.258(4) 0.3943(9) 0.089(9) Uani 1 1 d D U
H1D H 0.1371 0.2592 0.3929 0.106 Uiso 1 1 calc R .
H1E H 0.3002 0.3642 0.3869 0.106 Uiso 1 1 calc R .
C2 C 0.336(5) 0.210(4) 0.4503(9) 0.097(9) Uani 1 1 d D U
H2D H 0.3050 0.1018 0.4567 0.117 Uiso 1 1 calc R .
H2E H 0.4607 0.2173 0.4525 0.117 Uiso 1 1 calc R .

loop_
_atom_site_aniso_label
_atom_site_aniso_U_11
_atom_site_aniso_U_22
_atom_site_aniso_U_33
_atom_site_aniso_U_23
_atom_site_aniso_U_13
_atom_site_aniso_U_12
Pb1 0.0278(4) 0.0281(4) 0.0409(5) -0.0010(3) 0.0091(3) 0.0016(3)
Br3 0.0432(11) 0.0522(13) 0.0580(13) -0.0058(10) 0.0044(9) 0.0187(10)
Br4 0.0443(12) 0.0565(14) 0.0892(18) 0.0104(13) 0.0049(11) -0.0232(11)
Br2 0.100(2) 0.0344(11) 0.0429(11) -0.0003(9) 0.0067(12) -0.0044(11)
Br1 0.0831(18) 0.0584(14) 0.0416(11) 0.0049(10) 0.0102(11) -0.0003(13)
N2 0.080(13) 0.034(8) 0.043(8) 0.006(7) 0.009(9) 0.004(9)
N1 0.110(18) 0.060(13) 0.045(9) -0.007(9) 0.022(11) 0.028(13)
C5 0.059(11) 0.036(8) 0.045(8) 0.004(6) 0.018(9) 0.005(9)
C6 0.083(14) 0.032(7) 0.047(9) -0.005(7) 0.010(10) -0.002(10)
C4 0.105(17) 0.028(8) 0.049(9) 0.000(7) 0.020(11) -0.008(11)
C7 0.119(19) 0.036(9) 0.059(11) 0.008(7) 0.021(13) 0.000(12)
C3 0.138(19) 0.040(9) 0.046(8) 0.005(8) 0.029(11) 0.000(12)
C8 0.14(2) 0.039(8) 0.046(10) 0.009(8) 0.020(12) -0.011(13)
C1 0.15(2) 0.068(16) 0.053(9) -0.018(12) 0.018(14) 0.035(17)
C2 0.18(2) 0.067(14) 0.051(9) -0.006(11) 0.024(12) 0.022(17)

loop_
_atom_type_symbol
_atom_type_description
_atom_type_scat_dispersion_real
_atom_type_scat_dispersion_imag
_atom_type_scat_source
C C 0.0040 0.0020 'International Tables Vol C Tables 4.2.6.8 and 6.1.1.4'
H H 0.0000 0.0000 'International Tables Vol C Tables 4.2.6.8 and 6.1.1.4'
Br Br -0.7410 2.7890 'International Tables Vol C Tables 4.2.6.8 and 6.1.1.4'
N N 0.0080 0.0040 'International Tables Vol C Tables 4.2.6.8 and 6.1.1.4'
Pb Pb -6.2900 11.6060 'International Tables Vol C Tables 4.2.6.8 and 6.1.1.4'

loop_
_geom_angle_atom_site_label_1
_geom_angle_atom_site_label_2
_geom_angle_atom_site_label_3
_geom_angle
_geom_angle_site_symmetry_1
_geom_angle_site_symmetry_3
Br3 Pb1 Br3 97.61(3) . 2_646
Br3 Pb1 Br4 85.59(7) . .
Br3 Pb1 Br4 178.88(8) . 2_746
Br3 Pb1 Br2 88.98(7) . .
Br3 Pb1 Br1 91.01(7) . .
Br4 Pb1 Br3 172.81(7) . 2_646
Br4 Pb1 Br3 81.45(7) 2_746 2_646
Br4 Pb1 Br4 95.41(3) . 2_746
Br4 Pb1 Br2 86.37(8) . .
Br2 Pb1 Br3 87.26(7) . 2_646
Br2 Pb1 Br4 91.59(8) . 2_746
Br1 Pb1 Br3 93.13(7) . 2_646
Br1 Pb1 Br4 88.43(8) . 2_746
Br1 Pb1 Br4 93.24(8) . .
Br1 Pb1 Br2 179.61(8) . .
Pb1 Br3 Pb1 144.33(9) . 2_656
Pb1 Br4 Pb1 151.13(10) . 2_756
H2A N2 H2B 109.5 . .
H2A N2 H2C 109.5 . .
H2B N2 H2C 109.5 . .
C5 N2 H2A 109.5 . .
C5 N2 H2B 109.5 . .
C5 N2 H2C 109.5 . .
H1A N1 H1B 109.5 . .
H1A N1 H1C 109.5 . .
H1B N1 H1C 109.5 . .
C1 N1 H1A 109.5 . .
C1 N1 H1B 109.5 . .
C1 N1 H1C 109.5 . .
C6 C5 N2 120(2) . .
C6 C5 C4 121(2) . .
C4 C5 N2 118.8(19) . .
C5 C6 H6 121.0 . .
C5 C6 C7 118(2) . .
C7 C6 H6 121.0 . .
C5 C4 H4 119.7 . .
C5 C4 C3 121(2) . .
C3 C4 H4 119.7 . .
C6 C7 H7 118.6 . .
C8 C7 C6 123(2) . .
C8 C7 H7 118.6 . .
C4 C3 C8 117(2) . .
C4 C3 C2 120(2) . .
C8 C3 C2 122(2) . .
C7 C8 C3 120(2) . .
C7 C8 H8 119.8 . .
C3 C8 H8 119.8 . .
N1 C1 H1D 109.3 . .
N1 C1 H1E 109.3 . .
N1 C1 C2 112(2) . .
H1D C1 H1E 107.9 . .
C2 C1 H1D 109.3 . .
C2 C1 H1E 109.3 . .
C3 C2 C1 112(2) . .
C3 C2 H2D 109.3 . .
C3 C2 H2E 109.3 . .
C1 C2 H2D 109.3 . .
C1 C2 H2E 109.3 . .
H2D C2 H2E 108.0 . .

loop_
_geom_bond_atom_site_label_1
_geom_bond_atom_site_label_2
_geom_bond_distance
_geom_bond_site_symmetry_2
Pb1 Br3 2.970(2) .
Pb1 Br3 3.052(2) 2_646
Pb1 Br4 3.005(2) 2_746
Pb1 Br4 2.980(2) .
Pb1 Br2 2.987(2) .
Pb1 Br1 2.977(2) .
Br3 Pb1 3.052(2) 2_656
Br4 Pb1 3.005(2) 2_756
N2 H2A 0.8900 .
N2 H2B 0.8900 .
N2 H2C 0.8900 .
N2 C5 1.44(3) .
N1 H1A 0.8900 .
N1 H1B 0.8900 .
N1 H1C 0.8900 .
N1 C1 1.49(3) .
C5 C6 1.36(3) .
C5 C4 1.37(3) .
C6 H6 0.9300 .
C6 C7 1.36(3) .
C4 H4 0.9300 .
C4 C3 1.39(3) .
C7 H7 0.9300 .
C7 C8 1.34(4) .
C3 C8 1.41(3) .
C3 C2 1.47(4) .
C8 H8 0.9300 .
C1 H1D 0.9700 .
C1 H1E 0.9700 .
C1 C2 1.500(18) .
C2 H2D 0.9700 .
C2 H2E 0.9700 .

loop_
_twin_individual_id
_twin_individual_mass_fraction_refined
1 0.9664(13)
2 0.0336(13)
